data_4117238
loop_
_publ_author_name
'Ross S. Forgan'
'Ronald A. Smaldone'
'Jeremiah J. Gassensmith'
'Hiroyasu Furukawa'
'David B. Cordes'
'Qiaowei Li'
'Christopher E. Wilmer'
'Youssry Y. Botros'
'Randall Q. Snurr'
'Alexandra M. Z. Slawin'
'J. Fraser Stoddart'

_publ_section_title
;
 Nanoporous Carbohydrate Metal-Organic Frameworks
;
_journal_name_full 'Journal of the American Chemical Society'
_journal_page_first 406
_journal_page_last 417
_journal_paper_doi 10.1021/ja208224f
_journal_volume 134
_journal_year 2012
_chemical_absolute_configuration rm
_chemical_formula_moiety 'C48 H80 O40, Sr, 2(Br), 3(H2 O)'
_chemical_formula_sum 'C48 H75 Br2 O46 Sr'
_chemical_formula_weight 1635.52
_chemical_name_systematic
; 
 ? 
;
_space_group_IT_number 145
_symmetry_cell_setting trigonal
_symmetry_space_group_name_Hall 'P 32'
_symmetry_space_group_name_H-M 'P 32'
_atom_sites_solution_hydrogens geom
_atom_sites_solution_primary direct
_atom_sites_solution_secondary difmap
_audit_creation_method SHELXL-97
_cell_angle_alpha 90.00
_cell_angle_beta 90.00
_cell_angle_gamma 120.00
_cell_formula_units_Z 3
_cell_length_a 17.4843(2)
_cell_length_b 17.4843(2)
_cell_length_c 22.5856(5)
_cell_measurement_temperature 100(2)
_cell_volume 5979.42(16)
_computing_cell_refinement 'APEX2/SAINT (Bruker, 2004)'
_computing_data_collection 'APEX2 (Bruker, 2004)'
_computing_data_reduction 'SAINT/XPREP (Bruker, 2004; Sheldrick, 2003)'
_computing_molecular_graphics 'XP (Sheldrick, 1998)'
_computing_publication_material 'enCIFer (CCDC, 2004)'
_computing_structure_refinement 'XL (Sheldrick, 2001)'
_computing_structure_solution 'XS (Sheldrick, 2001)'
_diffrn_ambient_temperature 100(2)
_diffrn_measured_fraction_theta_full 0.980
_diffrn_measured_fraction_theta_max 0.981
_diffrn_measurement_device_type 'Bruker d8-APEX II CCD diffractometer'
_diffrn_measurement_method '\f and \w scans'
_diffrn_radiation_monochromator graphite
_diffrn_radiation_source 'fine-focus sealed tube'
_diffrn_radiation_type CuK\a
_diffrn_radiation_wavelength 1.54178
_diffrn_reflns_av_R_equivalents 0.1164
_diffrn_reflns_av_sigmaI/netI 0.0657
_diffrn_reflns_limit_h_max 20
_diffrn_reflns_limit_h_min -18
_diffrn_reflns_limit_k_max 20
_diffrn_reflns_limit_k_min -19
_diffrn_reflns_limit_l_max 25
_diffrn_reflns_limit_l_min -26
_diffrn_reflns_number 31821
_diffrn_reflns_theta_full 64.71
_diffrn_reflns_theta_max 64.71
_diffrn_reflns_theta_min 2.92
_exptl_absorpt_coefficient_mu 2.932
_exptl_absorpt_correction_T_max 0.231
_exptl_absorpt_correction_T_min 0.215
_exptl_absorpt_correction_type multi-scan
_exptl_absorpt_process_details
;
Blessing, R. H. (1995) Acta Cryst. A51, 33-38.

Sheldrick, G. M. (2004) SADABS University of G\"ottingen, Germany.
;
_exptl_crystal_colour colorless
_exptl_crystal_density_diffrn 1.363
_exptl_crystal_description 'octahedral shape'
_exptl_crystal_F_000 2517
_exptl_crystal_size_max 0.6
_exptl_crystal_size_mid 0.5
_exptl_crystal_size_min 0.5
_platon_squeeze_details
;
;
_refine_diff_density_max 1.491
_refine_diff_density_min -3.360
_refine_diff_density_rms 0.180
_refine_ls_abs_structure_details 'Flack H D (1983), Acta Cryst. A39, 876-881'
_refine_ls_abs_structure_Flack 0.04(2)
_refine_ls_extinction_method none
_refine_ls_goodness_of_fit_ref 1.031
_refine_ls_hydrogen_treatment constr
_refine_ls_matrix_type full
_refine_ls_number_parameters 894
_refine_ls_number_reflns 12077
_refine_ls_number_restraints 277
_refine_ls_restrained_S_all 1.021
_refine_ls_R_factor_all 0.0906
_refine_ls_R_factor_gt 0.0899
_refine_ls_shift/su_max 0.001
_refine_ls_shift/su_mean 0.000
_refine_ls_structure_factor_coef Fsqd
_refine_ls_weighting_details 'calc w=1/[\s^2^(Fo^2^)+(0.1646P)^2^+36.9463P] where P=(Fo^2^+2Fc^2^)/3'
_refine_ls_weighting_scheme calc
_refine_ls_wR_factor_gt 0.2337
_refine_ls_wR_factor_ref 0.2351
_reflns_number_gt 11942
_reflns_number_total 12077
_reflns_threshold_expression >2sigma(I)
_cod_data_source_file ja208224f_si_004.cif
_cod_data_source_block ql_srbr_0m
_cod_original_cell_volume 5979.41(16)
_cod_database_code 4117238

loop_
_symmetry_equiv_pos_as_xyz
'x, y, z'
'-y, x-y, z+2/3'
'-x+y, -x, z+1/3'

loop_
_atom_site_label
_atom_site_type_symbol
_atom_site_fract_x
_atom_site_fract_y
_atom_site_fract_z
_atom_site_U_iso_or_equiv
_atom_site_adp_type
_atom_site_occupancy
_atom_site_symmetry_multiplicity
_atom_site_calc_flag
_atom_site_refinement_flags
Sr01 Sr 0.41921(5) 0.67413(5) 0.28771(3) 0.01131(19) Uani 1 1 d U
Br1 Br 0.12213(8) 0.61207(7) 0.17003(6) 0.0392(3) Uani 1 1 d .
O28 O 0.4434(4) 0.6347(4) 0.1717(3) 0.0129(11) Uani 1 1 d U
O32 O 0.1357(4) 0.3745(4) 0.1970(3) 0.0194(13) Uani 1 1 d U
O33 O 0.0830(4) 0.2605(4) 0.1289(3) 0.0166(12) Uani 1 1 d U
O35 O -0.0749(5) 0.0305(4) 0.1670(3) 0.0251(15) Uani 1 1 d U
O2S O 0.4490(5) 0.8212(5) 0.3416(3) 0.0234(13) Uani 1 1 d U
O26 O 0.1419(5) 0.4488(5) 0.3360(3) 0.0280(16) Uani 1 1 d U
H26 H 0.1827 0.4371 0.3407 0.042 Uiso 1 1 calc R
C5 C 0.7590(7) 0.9429(6) 0.3913(5) 0.0224(18) Uani 1 1 d U
H5 H 0.7679 1.0040 0.3916 0.027 Uiso 1 1 calc R
O29 O 0.3354(4) 0.5273(4) 0.1122(3) 0.0120(12) Uani 1 1 d U
C48 C -0.0727(7) 0.0436(7) 0.0613(5) 0.028(2) Uani 1 1 d U
H48 H -0.1283 0.0466 0.0634 0.034 Uiso 1 1 calc R
O36 O 0.0094(8) 0.1925(6) 0.0173(3) 0.045(2) Uani 1 1 d U
H36 H 0.0465 0.2453 0.0252 0.068 Uiso 1 1 calc R
O3S O 0.3219(4) 0.7191(5) 0.2320(3) 0.0222(14) Uani 1 1 d U
C10 C 0.5570(6) 0.6905(6) 0.4081(4) 0.0142(16) Uani 1 1 d U
H10 H 0.5882 0.6598 0.3927 0.017 Uiso 1 1 calc R
C45 C -0.0019(7) 0.1178(6) 0.1739(4) 0.0198(18) Uani 1 1 d U
H45 H 0.0539 0.1151 0.1748 0.024 Uiso 1 1 calc R
O1S O 0.5369(4) 0.8175(4) 0.2360(3) 0.0189(13) Uani 1 1 d U
C46 C 0.0031(6) 0.1768(6) 0.1238(4) 0.0160(17) Uani 1 1 d U
H46 H -0.0492 0.1855 0.1249 0.019 Uiso 1 1 calc R
C3 C 0.8995(6) 0.9927(6) 0.4458(4) 0.0201(18) Uani 1 1 d U
H3 H 0.9132 1.0555 0.4480 0.024 Uiso 1 1 calc R
C13 C 0.5045(7) 0.4364(6) 0.5707(4) 0.0206(19) Uani 1 1 d U
H13A H 0.5303 0.4120 0.5988 0.025 Uiso 1 1 calc R
H13B H 0.5457 0.5007 0.5669 0.025 Uiso 1 1 calc R
C22 C -0.4545(6) 0.1570(6) 0.4060(4) 0.0182(18) Uani 1 1 d U
H22 H -0.4023 0.2103 0.3890 0.022 Uiso 1 1 calc R
C47 C 0.0064(7) 0.1366(7) 0.0647(4) 0.024(2) Uani 1 1 d U
H47 H 0.0615 0.1326 0.0634 0.029 Uiso 1 1 calc R
C40 C 0.2455(6) 0.4814(6) 0.1301(4) 0.0136(16) Uani 1 1 d U
H40 H 0.2294 0.5254 0.1449 0.016 Uiso 1 1 calc R
C23 C -0.4257(6) 0.0897(6) 0.4206(4) 0.0169(17) Uani 1 1 d U
H23 H -0.4788 0.0348 0.4350 0.020 Uiso 1 1 calc R
O34 O -0.0866(5) 0.1653(5) 0.2323(3) 0.0280(16) Uani 1 1 d U
H34 H -0.0698 0.2170 0.2438 0.042 Uiso 1 1 calc R
C28 C -0.1621(6) 0.2346(6) 0.3801(4) 0.0159(17) Uani 1 1 d U
H28 H -0.1532 0.2957 0.3791 0.019 Uiso 1 1 calc R
C6 C 0.7112(6) 0.8967(6) 0.4479(4) 0.0215(18) Uani 1 1 d U
H6 H 0.6544 0.8975 0.4499 0.026 Uiso 1 1 calc R
C26 C -0.1377(7) 0.2381(7) 0.4909(4) 0.0210(18) Uani 1 1 d U
H26A H -0.1267 0.2996 0.4953 0.025 Uiso 1 1 calc R
C11 C 0.4630(5) 0.6224(5) 0.4252(4) 0.0093(15) Uani 1 1 d U
H11 H 0.4334 0.6550 0.4401 0.011 Uiso 1 1 calc R
C4 C 0.8478(6) 0.9499(6) 0.3897(4) 0.0196(18) Uani 1 1 d U
H4 H 0.8394 0.8892 0.3864 0.024 Uiso 1 1 calc R
C41 C 0.1852(6) 0.4314(6) 0.0770(4) 0.0172(17) Uani 1 1 d U
H41 H 0.1953 0.3821 0.0651 0.021 Uiso 1 1 calc R
C30 C -0.0148(6) 0.2847(6) 0.4267(4) 0.0175(17) Uani 1 1 d U
H30 H 0.0406 0.2816 0.4223 0.021 Uiso 1 1 calc R
O37 O -0.0707(6) 0.0035(6) 0.0064(3) 0.0362(19) Uani 1 1 d U
H37 H -0.1086 0.0029 -0.0168 0.054 Uiso 1 1 calc R
C12 C 0.4626(5) 0.5641(6) 0.4752(4) 0.0110(15) Uani 1 1 d U
H12 H 0.4004 0.5253 0.4890 0.013 Uiso 1 1 calc R
C33 C 0.0976(6) 0.4371(6) 0.4388(4) 0.0136(16) Uani 1 1 d U
H33 H 0.1315 0.4062 0.4473 0.016 Uiso 1 1 calc R
C8 C 0.6040(6) 0.6810(6) 0.5099(4) 0.0157(17) Uani 1 1 d U
H8 H 0.6343 0.6495 0.4941 0.019 Uiso 1 1 calc R
C34 C 0.1384(6) 0.4966(6) 0.3858(4) 0.0140(17) Uani 1 1 d U
H34A H 0.1034 0.5258 0.3757 0.017 Uiso 1 1 calc R
C9 C 0.6045(5) 0.7438(6) 0.4624(4) 0.0150(16) Uani 1 1 d U
H9 H 0.5728 0.7740 0.4778 0.018 Uiso 1 1 calc R
C42 C 0.0912(6) 0.3942(6) 0.0967(4) 0.0169(17) Uani 1 1 d U
H42 H 0.0837 0.4443 0.1106 0.020 Uiso 1 1 calc R
C29 C -0.0726(6) 0.2401(6) 0.3733(4) 0.0153(17) Uani 1 1 d U
H29 H -0.0830 0.1785 0.3711 0.018 Uiso 1 1 calc R
C7 C 0.6470(6) 0.7258(6) 0.5668(4) 0.0167(18) Uani 1 1 d U
H7A H 0.6486 0.6821 0.5939 0.020 Uiso 1 1 calc R
H7B H 0.7088 0.7721 0.5587 0.020 Uiso 1 1 calc R
C43 C 0.0754(6) 0.3327(5) 0.1499(4) 0.0166(17) Uani 1 1 d U
H43 H 0.0140 0.3101 0.1649 0.020 Uiso 1 1 calc R
C36 C 0.3845(6) 0.6178(6) 0.1249(4) 0.0154(17) Uani 1 1 d U
H36A H 0.3428 0.6387 0.1364 0.018 Uiso 1 1 calc R
C35 C 0.2329(6) 0.5669(5) 0.4020(4) 0.0124(16) Uani 1 1 d U
H35 H 0.2673 0.5363 0.4100 0.015 Uiso 1 1 calc R
C17 C 0.3807(7) 0.2710(7) 0.4229(5) 0.027(2) Uani 1 1 d U
H17 H 0.3221 0.2597 0.4380 0.032 Uiso 1 1 calc R
C14 C 0.4902(6) 0.3914(6) 0.5101(4) 0.0207(18) Uani 1 1 d U
H14 H 0.5487 0.4037 0.4942 0.025 Uiso 1 1 calc R
C24 C -0.3573(6) 0.1232(6) 0.4699(4) 0.0177(17) Uani 1 1 d U
H24 H -0.3437 0.0757 0.4805 0.021 Uiso 1 1 calc R
O63 O 0.2847(4) 0.5259(4) 0.2560(3) 0.0210(13) Uani 1 1 d U
C27 C -0.2031(6) 0.1917(6) 0.4409(4) 0.0147(16) Uani 1 1 d U
H27 H -0.2192 0.1282 0.4401 0.018 Uiso 1 1 calc R
C15 C 0.4462(6) 0.4201(6) 0.4648(4) 0.0156(17) Uani 1 1 d U
H15 H 0.3868 0.4057 0.4801 0.019 Uiso 1 1 calc R
C44 C -0.0144(7) 0.1502(7) 0.2334(4) 0.024(2) Uani 1 1 d U
H44A H -0.0245 0.1058 0.2642 0.029 Uiso 1 1 calc R
H44B H 0.0401 0.2057 0.2439 0.029 Uiso 1 1 calc R
C49 C 1.0611(6) 1.0689(7) 0.4466(5) 0.023(2) Uani 1 1 d U
H49 H 1.0503 1.1197 0.4441 0.028 Uiso 1 1 calc R
C1 C 0.8839(8) 0.9815(8) 0.5575(5) 0.033(2) Uani 1 1 d U
H1A H 0.9351 0.9733 0.5651 0.039 Uiso 1 1 calc R
H1B H 0.9061 1.0458 0.5555 0.039 Uiso 1 1 calc R
C16 C 0.4338(6) 0.3684(6) 0.4084(4) 0.0211(19) Uani 1 1 d U
H16 H 0.4929 0.3825 0.3926 0.025 Uiso 1 1 calc R
C2 C 0.8454(7) 0.9420(7) 0.4996(5) 0.024(2) Uani 1 1 d U
H2 H 0.8347 0.8803 0.4982 0.029 Uiso 1 1 calc R
C18 C 0.4214(7) 0.2438(6) 0.4714(5) 0.0258(19) Uani 1 1 d U
H18 H 0.3805 0.1807 0.4823 0.031 Uiso 1 1 calc R
C25 C -0.1720(7) 0.1882(7) 0.5494(5) 0.029(2) Uani 1 1 d U
H25A H -0.2271 0.1873 0.5609 0.035 Uiso 1 1 calc R
H25B H -0.1857 0.1263 0.5444 0.035 Uiso 1 1 calc R
C31 C 0.5656(6) 0.6337(6) 0.2153(4) 0.0199(18) Uani 1 1 d U
H31A H 0.6080 0.6121 0.2117 0.024 Uiso 1 1 calc R
H31B H 0.5997 0.6987 0.2198 0.024 Uiso 1 1 calc R
C20 C -0.4050(7) 0.2154(7) 0.5109(4) 0.0216(19) Uani 1 1 d U
H20 H -0.3505 0.2686 0.4960 0.026 Uiso 1 1 calc R
O4S O 0.0556(6) 0.7100(7) 0.2679(4) 0.050(2) Uani 1 1 d .
C38 C 0.2823(7) 0.4492(6) 0.2322(4) 0.0169(17) Uani 1 1 d U
H38A H 0.2606 0.4029 0.2631 0.020 Uiso 1 1 calc R
H38B H 0.3432 0.4639 0.2218 0.020 Uiso 1 1 calc R
C21 C -0.4800(6) 0.1853(7) 0.4640(4) 0.0217(19) Uani 1 1 d U
H21 H -0.5348 0.1338 0.4802 0.026 Uiso 1 1 calc R
C19 C -0.4312(8) 0.2360(9) 0.5686(5) 0.035(2) Uani 1 1 d U
H19A H -0.3868 0.2439 0.5988 0.042 Uiso 1 1 calc R
H19B H -0.4308 0.2927 0.5651 0.042 Uiso 1 1 calc R
C39 C 0.2258(6) 0.4129(6) 0.1791(4) 0.0182(17) Uani 1 1 d U
H39 H 0.2349 0.3650 0.1624 0.022 Uiso 1 1 calc R
O3 O 0.7064(5) 0.8983(5) 0.3434(3) 0.0328(17) Uani 1 1 d U
H3A H 0.6861 0.8438 0.3477 0.049 Uiso 1 1 calc R
O6 O 0.6026(5) 0.7647(5) 0.5951(3) 0.0251(15) Uani 1 1 d U
H6A H 0.5642 0.7635 0.5721 0.038 Uiso 1 1 calc R
O9 O 0.5148(4) 0.6179(4) 0.5239(3) 0.0140(12) Uani 1 1 d U
O5 O 0.6916(4) 0.8085(4) 0.4459(3) 0.0154(12) Uani 1 1 d U
O7 O 0.5510(4) 0.7429(4) 0.3629(3) 0.0176(12) Uani 1 1 d U
O2 O 0.7616(5) 0.9396(5) 0.4981(3) 0.0261(15) Uani 1 1 d U
O22 O -0.0568(4) 0.2403(5) 0.4795(3) 0.0226(14) Uani 1 1 d U
O23 O -0.2205(4) 0.1850(4) 0.3357(3) 0.0175(13) Uani 1 1 d U
H23A H -0.2291 0.2183 0.3133 0.026 Uiso 1 1 calc R
O31 O 0.0295(4) 0.3501(4) 0.0520(3) 0.0215(14) Uani 1 1 d U
H31 H -0.0075 0.2991 0.0636 0.032 Uiso 1 1 calc R
O61 O 0.2759(4) 0.6288(4) 0.3547(3) 0.0166(12) Uani 1 1 d U
O30 O 0.2067(4) 0.4915(4) 0.0287(3) 0.0162(12) Uani 1 1 d U
H30A H 0.1675 0.5056 0.0253 0.024 Uiso 1 1 calc R
O84 O 0.9797(4) 0.9899(4) 0.4435(3) 0.0198(13) Uani 1 1 d U
O25 O 0.0083(4) 0.3727(4) 0.4260(3) 0.0194(13) Uani 1 1 d U
O16 O -0.5173(6) 0.1688(6) 0.5887(3) 0.0385(19) Uani 1 1 d U
H16A H -0.5383 0.1265 0.5647 0.058 Uiso 1 1 calc R
O17 O -0.3876(4) 0.1459(4) 0.5201(3) 0.0206(13) Uani 1 1 d U
O20 O -0.2803(4) 0.1966(4) 0.4483(3) 0.0158(12) Uani 1 1 d U
O8 O 0.4127(4) 0.5693(4) 0.3760(3) 0.0131(11) Uani 1 1 d U
O15 O 0.5019(5) 0.2538(4) 0.4507(3) 0.0247(14) Uani 1 1 d U
O19 O -0.3926(5) 0.0670(5) 0.3711(3) 0.0251(15) Uani 1 1 d U
H19 H -0.3440 0.1104 0.3610 0.038 Uiso 1 1 calc R
O11 O 0.4951(4) 0.5107(4) 0.4529(3) 0.0154(12) Uani 1 1 d U
O14 O 0.4379(4) 0.2991(4) 0.5227(3) 0.0222(13) Uani 1 1 d U
O10 O 0.4198(5) 0.4206(4) 0.5926(3) 0.0208(14) Uani 1 1 d U
H10A H 0.4221 0.4691 0.5986 0.031 Uiso 1 1 calc R
O18 O -0.5220(5) 0.1274(5) 0.3650(3) 0.0279(15) Uani 1 1 d U
H18A H -0.5637 0.0780 0.3756 0.042 Uiso 1 1 calc R
O24 O -0.0308(5) 0.2836(5) 0.3211(3) 0.0284(16) Uani 1 1 d U
H24A H -0.0002 0.2626 0.3080 0.043 Uiso 1 1 calc R
O4 O 0.8926(5) 0.9984(6) 0.3386(4) 0.042(2) Uani 1 1 d U
H4A H 0.9471 1.0271 0.3453 0.062 Uiso 1 1 calc R
O27 O 0.5119(5) 0.5956(5) 0.2664(3) 0.0250(14) Uani 1 1 d U
O5S O 0.1900(5) 0.3025(6) 0.3727(4) 0.041(2) Uani 1 1 d .
O12 O 0.3897(5) 0.3926(5) 0.3657(3) 0.0253(15) Uani 1 1 d U
H12A H 0.3728 0.3567 0.3374 0.038 Uiso 1 1 calc R
O6S O 0.2631(5) 0.2484(5) 0.5839(3) 0.0306(17) Uani 1 1 d .
O1 O 0.8248(7) 0.9459(7) 0.6053(4) 0.053(2) Uani 1 1 d U
H1 H 0.7731 0.9281 0.5933 0.079 Uiso 1 1 calc R
O13 O 0.3634(6) 0.2150(6) 0.3732(4) 0.043(2) Uani 1 1 d U
H13 H 0.4107 0.2185 0.3617 0.065 Uiso 1 1 calc R
C32 C 0.5102(6) 0.6104(6) 0.1601(4) 0.0163(17) Uani 1 1 d U
H32 H 0.4812 0.5454 0.1528 0.020 Uiso 1 1 calc R
O21 O -0.1073(8) 0.2298(9) 0.5953(5) 0.065(3) Uani 1 1 d U
H21A H -0.1240 0.1982 0.6259 0.098 Uiso 1 1 calc R
Br2 Br 0.1950(3) 0.3027(2) 0.4780(3) 0.1628(19) Uani 1 1 d .

loop_
_atom_site_aniso_label
_atom_site_aniso_U_11
_atom_site_aniso_U_22
_atom_site_aniso_U_33
_atom_site_aniso_U_23
_atom_site_aniso_U_13
_atom_site_aniso_U_12
Sr01 0.0105(4) 0.0123(4) 0.0113(3) 0.0008(3) 0.0003(3) 0.0058(3)
Br1 0.0271(6) 0.0269(6) 0.0649(8) -0.0203(6) -0.0230(6) 0.0144(5)
O28 0.012(3) 0.008(3) 0.018(3) -0.002(2) -0.002(2) 0.005(2)
O32 0.021(3) 0.012(3) 0.017(3) -0.005(2) 0.002(2) 0.003(3)
O33 0.018(3) 0.013(3) 0.019(3) 0.003(2) 0.005(3) 0.008(3)
O35 0.031(4) 0.016(3) 0.032(4) 0.003(3) 0.013(3) 0.014(3)
O2S 0.021(3) 0.028(3) 0.025(3) -0.002(3) -0.003(3) 0.015(3)
O26 0.025(4) 0.030(4) 0.024(3) -0.007(3) 0.006(3) 0.010(3)
C5 0.020(4) 0.010(4) 0.034(5) 0.005(4) -0.003(4) 0.005(4)
O29 0.014(3) 0.014(3) 0.012(3) 0.000(2) 0.001(2) 0.010(2)
C48 0.025(5) 0.028(5) 0.039(6) -0.018(4) -0.015(4) 0.019(4)
O36 0.089(7) 0.041(5) 0.020(4) 0.002(3) -0.002(4) 0.044(5)
O3S 0.023(3) 0.020(3) 0.027(3) 0.000(3) -0.002(3) 0.014(3)
C10 0.013(4) 0.013(4) 0.015(4) -0.002(3) 0.001(3) 0.005(3)
C45 0.024(5) 0.017(4) 0.021(4) 0.006(4) 0.007(4) 0.012(4)
O1S 0.018(3) 0.015(3) 0.023(3) 0.002(2) 0.003(2) 0.008(2)
C46 0.015(4) 0.014(4) 0.018(4) 0.001(3) 0.003(4) 0.007(3)
C3 0.020(4) 0.017(4) 0.026(4) -0.002(4) -0.003(3) 0.012(4)
C13 0.026(5) 0.019(4) 0.017(4) 0.004(3) -0.005(4) 0.012(4)
C22 0.008(4) 0.014(4) 0.026(4) 0.004(4) 0.007(3) 0.001(3)
C47 0.039(6) 0.026(5) 0.017(4) -0.001(3) -0.002(4) 0.024(4)
C40 0.013(4) 0.014(4) 0.015(4) -0.002(3) -0.002(3) 0.008(3)
C23 0.015(4) 0.007(4) 0.020(4) 0.003(3) 0.006(3) 0.000(3)
O34 0.032(4) 0.025(4) 0.028(4) 0.003(3) 0.012(3) 0.016(3)
C28 0.011(4) 0.016(4) 0.017(4) 0.005(3) -0.001(3) 0.004(4)
C6 0.018(4) 0.015(4) 0.026(4) -0.003(4) 0.003(3) 0.004(4)
C26 0.023(4) 0.020(5) 0.018(4) -0.002(4) -0.002(3) 0.009(4)
C11 0.003(3) 0.010(4) 0.011(3) 0.000(3) 0.000(3) 0.000(3)
C4 0.013(4) 0.017(5) 0.022(4) 0.000(4) -0.001(3) 0.003(4)
C41 0.021(4) 0.019(4) 0.013(4) 0.004(3) 0.000(3) 0.012(4)
C30 0.015(4) 0.018(4) 0.021(4) -0.003(4) -0.004(3) 0.010(4)
O37 0.050(5) 0.043(5) 0.028(4) -0.022(3) -0.023(4) 0.033(4)
C12 0.006(4) 0.011(4) 0.015(4) 0.002(3) 0.000(3) 0.004(3)
C33 0.0141(18) 0.0131(18) 0.0139(19) 0.0002(10) -0.0007(10) 0.0072(12)
C8 0.015(4) 0.013(4) 0.017(4) -0.001(3) 0.000(3) 0.005(3)
C34 0.013(4) 0.017(4) 0.012(4) -0.003(3) 0.001(3) 0.007(3)
C9 0.006(4) 0.013(4) 0.024(4) -0.002(3) -0.003(3) 0.003(3)
C42 0.013(4) 0.009(4) 0.028(4) 0.000(3) 0.001(3) 0.005(3)
C29 0.016(4) 0.008(4) 0.020(4) 0.001(3) -0.002(3) 0.004(3)
C7 0.018(4) 0.017(4) 0.017(4) -0.001(3) -0.003(3) 0.010(4)
C43 0.012(4) 0.003(4) 0.033(5) 0.005(3) 0.003(3) 0.003(3)
C36 0.015(4) 0.016(4) 0.019(4) 0.002(4) -0.001(3) 0.011(3)
C35 0.018(4) 0.008(4) 0.015(4) 0.000(3) 0.002(3) 0.010(3)
C17 0.022(5) 0.021(4) 0.033(5) -0.005(4) -0.002(4) 0.008(4)
C14 0.020(5) 0.014(4) 0.026(4) 0.002(4) 0.000(4) 0.008(4)
C24 0.021(4) 0.007(4) 0.021(4) 0.004(3) 0.005(3) 0.004(3)
O63 0.021(3) 0.021(3) 0.018(3) -0.002(2) 0.005(2) 0.008(3)
C27 0.012(4) 0.012(4) 0.018(4) -0.002(3) 0.002(3) 0.005(3)
C15 0.012(4) 0.011(4) 0.020(4) -0.004(3) -0.002(3) 0.003(3)
C44 0.032(5) 0.027(5) 0.015(4) 0.009(4) 0.006(4) 0.016(4)
C49 0.018(4) 0.021(5) 0.034(5) -0.004(4) -0.007(4) 0.013(4)
C1 0.032(5) 0.029(6) 0.027(5) -0.006(4) -0.002(4) 0.007(5)
C16 0.018(5) 0.020(4) 0.027(5) -0.005(4) -0.005(4) 0.011(4)
C2 0.021(4) 0.028(5) 0.026(4) 0.002(4) -0.001(4) 0.014(4)
C18 0.022(5) 0.013(4) 0.039(5) -0.001(4) 0.000(4) 0.005(4)
C25 0.030(5) 0.024(5) 0.022(4) 0.005(4) 0.004(4) 0.005(4)
C31 0.018(4) 0.021(5) 0.021(4) -0.002(4) -0.005(3) 0.009(4)
C20 0.030(5) 0.021(5) 0.021(4) 0.002(4) 0.005(4) 0.018(4)
O4S 0.045(5) 0.059(6) 0.051(5) 0.007(5) -0.003(4) 0.029(5)
C38 0.027(5) 0.011(4) 0.015(4) 0.001(3) 0.003(3) 0.012(4)
C21 0.017(4) 0.022(5) 0.025(4) -0.002(4) 0.004(4) 0.009(4)
C19 0.042(6) 0.047(7) 0.024(5) -0.011(5) -0.004(5) 0.028(5)
C39 0.014(4) 0.021(5) 0.023(4) 0.001(3) -0.002(3) 0.011(4)
O3 0.024(4) 0.033(4) 0.033(4) 0.012(3) -0.009(3) 0.008(3)
O6 0.028(4) 0.031(4) 0.020(3) -0.004(3) -0.002(3) 0.018(3)
O9 0.018(3) 0.012(3) 0.013(3) 0.003(2) 0.002(2) 0.008(2)
O5 0.014(3) 0.015(3) 0.019(3) 0.002(2) 0.000(2) 0.008(2)
O7 0.015(3) 0.013(3) 0.019(3) 0.005(2) -0.002(2) 0.003(2)
O2 0.021(3) 0.024(4) 0.028(3) -0.008(3) 0.004(3) 0.007(3)
O22 0.018(3) 0.026(4) 0.019(3) 0.003(3) -0.004(3) 0.007(3)
O23 0.016(3) 0.017(3) 0.016(3) -0.001(2) 0.001(2) 0.005(3)
O31 0.018(3) 0.020(3) 0.026(3) -0.002(3) -0.004(3) 0.010(3)
O61 0.023(3) 0.017(3) 0.014(3) 0.007(2) 0.006(2) 0.013(3)
O30 0.018(3) 0.014(3) 0.018(3) 0.006(2) 0.001(2) 0.009(3)
O84 0.019(3) 0.016(3) 0.023(3) -0.003(3) -0.005(3) 0.008(3)
O25 0.016(3) 0.016(3) 0.027(3) -0.004(3) -0.002(3) 0.009(3)
O16 0.065(5) 0.036(4) 0.029(4) 0.004(3) 0.018(4) 0.036(4)
O17 0.025(3) 0.022(3) 0.016(3) 0.008(3) 0.009(3) 0.013(3)
O20 0.017(3) 0.009(3) 0.019(3) -0.002(2) -0.002(2) 0.005(2)
O8 0.011(3) 0.013(3) 0.016(3) 0.004(2) 0.003(2) 0.007(2)
O15 0.028(4) 0.017(3) 0.029(4) 0.000(3) 0.002(3) 0.010(3)
O19 0.023(4) 0.021(3) 0.025(3) -0.007(3) 0.003(3) 0.007(3)
O11 0.016(3) 0.010(3) 0.015(3) 0.001(2) 0.000(2) 0.002(2)
O14 0.020(3) 0.014(3) 0.028(3) 0.004(3) 0.003(3) 0.005(3)
O10 0.025(3) 0.016(3) 0.022(3) 0.004(3) 0.007(3) 0.011(3)
O18 0.016(3) 0.028(4) 0.028(4) -0.004(3) -0.003(3) 0.002(3)
O24 0.022(4) 0.035(4) 0.025(3) -0.001(3) 0.007(3) 0.012(3)
O4 0.021(4) 0.062(6) 0.031(4) 0.024(4) -0.001(3) 0.014(4)
O27 0.030(4) 0.036(4) 0.016(3) 0.003(3) 0.005(3) 0.022(3)
O5S 0.031(4) 0.054(5) 0.055(5) 0.047(4) 0.035(4) 0.034(4)
O12 0.034(4) 0.024(4) 0.025(3) -0.010(3) -0.006(3) 0.019(3)
O6S 0.023(4) 0.034(4) 0.031(4) -0.002(3) 0.006(3) 0.012(3)
O1 0.048(5) 0.068(7) 0.038(4) -0.002(4) -0.007(4) 0.027(5)
O13 0.043(5) 0.039(5) 0.050(5) -0.017(4) -0.010(4) 0.022(4)
C32 0.023(5) 0.019(4) 0.009(4) 0.001(3) 0.000(3) 0.012(4)
O21 0.068(7) 0.081(8) 0.037(5) 0.008(5) -0.006(5) 0.030(6)
Br2 0.130(3) 0.0856(19) 0.268(5) -0.002(3) -0.058(3) 0.0505(19)

loop_
_atom_type_symbol
_atom_type_description
_atom_type_scat_dispersion_real
_atom_type_scat_dispersion_imag
_atom_type_scat_source
C C 0.0181 0.0091 'International Tables Vol C Tables 4.2.6.8 and 6.1.1.4'
H H 0.0000 0.0000 'International Tables Vol C Tables 4.2.6.8 and 6.1.1.4'
O O 0.0492 0.0322 'International Tables Vol C Tables 4.2.6.8 and 6.1.1.4'
Br Br -0.6763 1.2805 'International Tables Vol C Tables 4.2.6.8 and 6.1.1.4'
Sr Sr -0.3528 1.8200 'International Tables Vol C Tables 4.2.6.8 and 6.1.1.4'

loop_
_geom_angle_atom_site_label_1
_geom_angle_atom_site_label_2
_geom_angle_atom_site_label_3
_geom_angle
_geom_angle_site_symmetry_1
_geom_angle_site_symmetry_3
O3S Sr01 O63 76.0(2) . .
O3S Sr01 O1S 78.9(2) . .
O63 Sr01 O1S 136.9(2) . .
O3S Sr01 O7 138.7(2) . .
O63 Sr01 O7 142.3(2) . .
O1S Sr01 O7 76.0(2) . .
O3S Sr01 O27 138.8(2) . .
O63 Sr01 O27 85.1(2) . .
O1S Sr01 O27 91.4(2) . .
O7 Sr01 O27 74.3(2) . .
O3S Sr01 O2S 76.3(2) . .
O63 Sr01 O2S 137.7(2) . .
O1S Sr01 O2S 65.9(2) . .
O7 Sr01 O2S 63.7(2) . .
O27 Sr01 O2S 135.6(2) . .
O3S Sr01 O8 141.0(2) . .
O63 Sr01 O8 79.3(2) . .
O1S Sr01 O8 137.76(19) . .
O7 Sr01 O8 63.71(18) . .
O27 Sr01 O8 66.82(19) . .
O2S Sr01 O8 104.1(2) . .
O3S Sr01 O61 72.5(2) . .
O63 Sr01 O61 67.3(2) . .
O1S Sr01 O61 135.3(2) . .
O7 Sr01 O61 104.3(2) . .
O27 Sr01 O61 132.4(2) . .
O2S Sr01 O61 74.3(2) . .
O8 Sr01 O61 70.35(18) . .
O3S Sr01 O28 79.6(2) . .
O63 Sr01 O28 70.51(19) . .
O1S Sr01 O28 70.82(19) . .
O7 Sr01 O28 120.92(19) . .
O27 Sr01 O28 59.53(18) . .
O2S Sr01 O28 133.5(2) . .
O8 Sr01 O28 119.38(18) . .
O61 Sr01 O28 133.59(19) . .
C36 O28 C32 114.6(7) . .
C36 O28 Sr01 125.0(5) . .
C32 O28 Sr01 119.0(5) . .
C43 O32 C39 113.0(7) . .
C43 O33 C46 117.2(7) . .
C49 O35 C45 111.1(7) 2_654 .
C34 O26 H26 109.5 . .
O3 C5 C4 113.5(9) . .
O3 C5 C6 109.0(8) . .
C4 C5 C6 109.7(8) . .
O3 C5 H5 108.2 . .
C4 C5 H5 108.2 . .
C6 C5 H5 108.2 . .
C36 O29 C40 117.3(6) . .
O37 C48 C49 111.4(8) . 2_654
O37 C48 C47 109.5(9) . .
C49 C48 C47 108.1(8) 2_654 .
O37 C48 H48 109.3 . .
C49 C48 H48 109.3 2_654 .
C47 C48 H48 109.3 . .
C47 O36 H36 109.5 . .
O7 C10 C9 112.5(7) . .
O7 C10 C11 106.9(7) . .
C9 C10 C11 108.8(7) . .
O7 C10 H10 109.5 . .
C9 C10 H10 109.5 . .
C11 C10 H10 109.5 . .
O35 C45 C46 111.6(8) . .
O35 C45 C44 106.1(8) . .
C46 C45 C44 112.3(8) . .
O35 C45 H45 108.9 . .
C46 C45 H45 108.9 . .
C44 C45 H45 108.9 . .
O33 C46 C45 109.4(7) . .
O33 C46 C47 107.3(7) . .
C45 C46 C47 110.2(8) . .
O33 C46 H46 110.0 . .
C45 C46 H46 110.0 . .
C47 C46 H46 110.0 . .
O84 C3 C4 107.7(8) . .
O84 C3 C2 110.2(8) . .
C4 C3 C2 109.6(8) . .
O84 C3 H3 109.8 . .
C4 C3 H3 109.8 . .
C2 C3 H3 109.8 . .
O10 C13 C14 108.6(8) . .
O10 C13 H13A 110.0 . .
C14 C13 H13A 110.0 . .
O10 C13 H13B 110.0 . .
C14 C13 H13B 110.0 . .
H13A C13 H13B 108.4 . .
O18 C22 C23 113.9(8) . .
O18 C22 C21 111.1(8) . .
C23 C22 C21 108.8(8) . .
O18 C22 H22 107.6 . .
C23 C22 H22 107.6 . .
C21 C22 H22 107.6 . .
O36 C47 C48 113.3(9) . .
O36 C47 C46 109.7(8) . .
C48 C47 C46 108.2(8) . .
O36 C47 H47 108.5 . .
C48 C47 H47 108.5 . .
C46 C47 H47 108.5 . .
O29 C40 C39 113.4(7) . .
O29 C40 C41 110.4(7) . .
C39 C40 C41 107.1(7) . .
O29 C40 H40 108.6 . .
C39 C40 H40 108.6 . .
C41 C40 H40 108.6 . .
O19 C23 C24 109.6(8) . .
O19 C23 C22 112.8(8) . .
C24 C23 C22 111.1(7) . .
O19 C23 H23 107.7 . .
C24 C23 H23 107.7 . .
C22 C23 H23 107.7 . .
C44 O34 H34 109.5 . .
O23 C28 C29 112.2(7) . .
O23 C28 C27 108.6(7) . .
C29 C28 C27 109.3(7) . .
O23 C28 H28 108.9 . .
C29 C28 H28 108.9 . .
C27 C28 H28 108.9 . .
O2 C6 O5 110.8(8) . .
O2 C6 C5 111.4(8) . .
O5 C6 C5 108.9(8) . .
O2 C6 H6 108.6 . .
O5 C6 H6 108.6 . .
C5 C6 H6 108.6 . .
O22 C26 C27 110.7(8) . .
O22 C26 C25 105.9(8) . .
C27 C26 C25 111.1(8) . .
O22 C26 H26A 109.7 . .
C27 C26 H26A 109.7 . .
C25 C26 H26A 109.7 . .
O8 C11 C12 110.2(7) . .
O8 C11 C10 112.5(7) . .
C12 C11 C10 110.8(7) . .
O8 C11 H11 107.7 . .
C12 C11 H11 107.7 . .
C10 C11 H11 107.7 . .
O4 C4 C5 108.1(8) . .
O4 C4 C3 111.8(8) . .
C5 C4 C3 111.0(8) . .
O4 C4 H4 108.6 . .
C5 C4 H4 108.6 . .
C3 C4 H4 108.6 . .
O30 C41 C42 111.9(7) . .
O30 C41 C40 108.8(7) . .
C42 C41 C40 107.8(7) . .
O30 C41 H41 109.4 . .
C42 C41 H41 109.4 . .
C40 C41 H41 109.4 . .
O25 C30 O22 113.8(8) . .
O25 C30 C29 108.1(7) . .
O22 C30 C29 111.1(7) . .
O25 C30 H30 107.9 . .
O22 C30 H30 107.9 . .
C29 C30 H30 107.9 . .
C48 O37 H37 109.5 . .
O11 C12 O9 111.9(6) . .
O11 C12 C11 108.1(7) . .
O9 C12 C11 109.9(7) . .
O11 C12 H12 109.0 . .
O9 C12 H12 109.0 . .
C11 C12 H12 109.0 . .
O25 C33 C34 109.7(7) . .
O25 C33 C32 109.2(7) . 3_565
C34 C33 C32 111.3(7) . 3_565
O25 C33 H33 108.8 . .
C34 C33 H33 108.8 . .
C32 C33 H33 108.8 3_565 .
O9 C8 C7 106.6(7) . .
O9 C8 C9 108.7(7) . .
C7 C8 C9 113.8(7) . .
O9 C8 H8 109.2 . .
C7 C8 H8 109.2 . .
C9 C8 H8 109.2 . .
O26 C34 C33 111.5(7) . .
O26 C34 C35 108.3(7) . .
C33 C34 C35 108.2(7) . .
O26 C34 H34A 109.6 . .
C33 C34 H34A 109.6 . .
C35 C34 H34A 109.6 . .
O5 C9 C10 108.6(7) . .
O5 C9 C8 111.9(7) . .
C10 C9 C8 108.7(7) . .
O5 C9 H9 109.2 . .
C10 C9 H9 109.2 . .
C8 C9 H9 109.2 . .
O31 C42 C41 113.7(8) . .
O31 C42 C43 111.0(7) . .
C41 C42 C43 108.0(7) . .
O31 C42 H42 108.0 . .
C41 C42 H42 108.0 . .
C43 C42 H42 108.0 . .
O24 C29 C30 111.1(7) . .
O24 C29 C28 111.2(7) . .
C30 C29 C28 110.5(7) . .
O24 C29 H29 108.0 . .
C30 C29 H29 108.0 . .
C28 C29 H29 108.0 . .
O6 C7 C8 112.7(7) . .
O6 C7 H7A 109.1 . .
C8 C7 H7A 109.1 . .
O6 C7 H7B 109.1 . .
C8 C7 H7B 109.1 . .
H7A C7 H7B 107.8 . .
O33 C43 O32 109.4(7) . .
O33 C43 C42 107.3(7) . .
O32 C43 C42 113.5(7) . .
O33 C43 H43 108.8 . .
O32 C43 H43 108.8 . .
C42 C43 H43 108.8 . .
O28 C36 O29 111.4(7) . .
O28 C36 C35 111.3(7) . 2_664
O29 C36 C35 108.1(7) . 2_664
O28 C36 H36A 108.7 . .
O29 C36 H36A 108.7 . .
C35 C36 H36A 108.7 2_664 .
O61 C35 C36 110.1(7) . 3_565
O61 C35 C34 112.1(7) . .
C36 C35 C34 110.3(7) 3_565 .
O61 C35 H35 108.1 . .
C36 C35 H35 108.1 3_565 .
C34 C35 H35 108.1 . .
O13 C17 C18 109.1(9) . .
O13 C17 C16 113.9(9) . .
C18 C17 C16 113.1(8) . .
O13 C17 H17 106.7 . .
C18 C17 H17 106.7 . .
C16 C17 H17 106.7 . .
O14 C14 C15 111.4(8) . .
O14 C14 C13 104.3(8) . .
C15 C14 C13 114.4(8) . .
O14 C14 H14 108.8 . .
C15 C14 H14 108.8 . .
C13 C14 H14 108.8 . .
O17 C24 O20 110.5(7) . .
O17 C24 C23 111.6(8) . .
O20 C24 C23 107.9(7) . .
O17 C24 H24 108.9 . .
O20 C24 H24 108.9 . .
C23 C24 H24 108.9 . .
C38 O63 Sr01 129.3(5) . .
O20 C27 C26 111.6(7) . .
O20 C27 C28 107.5(7) . .
C26 C27 C28 110.8(7) . .
O20 C27 H27 109.0 . .
C26 C27 H27 109.0 . .
C28 C27 H27 109.0 . .
O11 C15 C14 112.5(7) . .
O11 C15 C16 109.8(8) . .
C14 C15 C16 108.5(8) . .
O11 C15 H15 108.7 . .
C14 C15 H15 108.7 . .
C16 C15 H15 108.7 . .
O34 C44 C45 111.3(8) . .
O34 C44 H44A 109.4 . .
C45 C44 H44A 109.4 . .
O34 C44 H44B 109.4 . .
C45 C44 H44B 109.4 . .
H44A C44 H44B 108.0 . .
O84 C49 O35 111.3(8) . 3_665
O84 C49 C48 108.6(8) . 3_665
O35 C49 C48 110.7(8) 3_665 3_665
O84 C49 H49 108.7 . .
O35 C49 H49 108.7 3_665 .
C48 C49 H49 108.7 3_665 .
O1 C1 C2 114.2(10) . .
O1 C1 H1A 108.7 . .
C2 C1 H1A 108.7 . .
O1 C1 H1B 108.7 . .
C2 C1 H1B 108.7 . .
H1A C1 H1B 107.6 . .
O12 C16 C17 111.2(8) . .
O12 C16 C15 109.3(8) . .
C17 C16 C15 108.3(8) . .
O12 C16 H16 109.3 . .
C17 C16 H16 109.3 . .
C15 C16 H16 109.3 . .
O2 C2 C1 104.7(8) . .
O2 C2 C3 108.9(8) . .
C1 C2 C3 115.4(9) . .
O2 C2 H2 109.2 . .
C1 C2 H2 109.2 . .
C3 C2 H2 109.2 . .
O15 C18 O14 109.3(8) . .
O15 C18 C17 108.6(9) . .
O14 C18 C17 109.9(8) . .
O15 C18 H18 109.7 . .
O14 C18 H18 109.7 . .
C17 C18 H18 109.7 . .
O21 C25 C26 110.4(9) . .
O21 C25 H25A 109.6 . .
C26 C25 H25A 109.6 . .
O21 C25 H25B 109.6 . .
C26 C25 H25B 109.6 . .
H25A C25 H25B 108.1 . .
O27 C31 C32 111.1(8) . .
O27 C31 H31A 109.4 . .
C32 C31 H31A 109.4 . .
O27 C31 H31B 109.4 . .
C32 C31 H31B 109.4 . .
H31A C31 H31B 108.0 . .
O17 C20 C19 107.8(8) . .
O17 C20 C21 108.6(8) . .
C19 C20 C21 111.7(9) . .
O17 C20 H20 109.6 . .
C19 C20 H20 109.6 . .
C21 C20 H20 109.6 . .
O63 C38 C39 114.1(8) . .
O63 C38 H38A 108.7 . .
C39 C38 H38A 108.7 . .
O63 C38 H38B 108.7 . .
C39 C38 H38B 108.7 . .
H38A C38 H38B 107.6 . .
O15 C21 C22 108.3(8) 1_455 .
O15 C21 C20 111.4(8) 1_455 .
C22 C21 C20 110.9(8) . .
O15 C21 H21 108.8 1_455 .
C22 C21 H21 108.8 . .
C20 C21 H21 108.8 . .
O16 C19 C20 113.6(10) . .
O16 C19 H19A 108.8 . .
C20 C19 H19A 108.8 . .
O16 C19 H19B 108.8 . .
C20 C19 H19B 108.8 . .
H19A C19 H19B 107.7 . .
O32 C39 C38 108.4(8) . .
O32 C39 C40 109.6(7) . .
C38 C39 C40 114.0(8) . .
O32 C39 H39 108.2 . .
C38 C39 H39 108.2 . .
C40 C39 H39 108.2 . .
C5 O3 H3A 109.5 . .
C7 O6 H6A 109.5 . .
C8 O9 C12 115.4(6) . .
C6 O5 C9 116.2(7) . .
C10 O7 Sr01 120.3(5) . .
C6 O2 C2 113.1(7) . .
C30 O22 C26 114.0(7) . .
C28 O23 H23A 109.5 . .
C42 O31 H31 109.5 . .
C35 O61 Sr01 134.4(5) . .
C41 O30 H30A 109.5 . .
C49 O84 C3 119.6(7) . .
C30 O25 C33 118.1(7) . .
C19 O16 H16A 109.5 . .
C24 O17 C20 113.8(7) . .
C27 O20 C24 119.8(7) . .
C11 O8 Sr01 109.4(4) . .
C18 O15 C21 117.1(7) . 1_655
C23 O19 H19 109.5 . .
C15 O11 C12 117.5(7) . .
C14 O14 C18 113.4(7) . .
C13 O10 H10A 109.5 . .
C22 O18 H18A 109.5 . .
C29 O24 H24A 109.5 . .
C4 O4 H4A 109.5 . .
C31 O27 Sr01 109.7(5) . .
C16 O12 H12A 109.5 . .
C1 O1 H1 109.5 . .
C17 O13 H13 109.5 . .
O28 C32 C31 105.9(7) . .
O28 C32 C33 108.7(7) . 2_664
C31 C32 C33 113.2(8) . 2_664
O28 C32 H32 109.7 . .
C31 C32 H32 109.7 . .
C33 C32 H32 109.7 2_664 .
C25 O21 H21A 109.5 . .

loop_
_geom_bond_atom_site_label_1
_geom_bond_atom_site_label_2
_geom_bond_distance
_geom_bond_site_symmetry_2
Sr01 O3S 2.536(7) .
Sr01 O63 2.582(7) .
Sr01 O1S 2.593(6) .
Sr01 O7 2.621(6) .
Sr01 O27 2.640(7) .
Sr01 O2S 2.650(7) .
Sr01 O8 2.672(6) .
Sr01 O61 2.685(6) .
Sr01 O28 2.795(6) .
O28 C36 1.400(11) .
O28 C32 1.453(11) .
O32 C43 1.417(11) .
O32 C39 1.427(12) .
O33 C43 1.416(11) .
O33 C46 1.436(11) .
O35 C49 1.415(13) 2_654
O35 C45 1.426(12) .
O26 C34 1.423(11) .
O26 H26 0.8400 .
C5 O3 1.382(13) .
C5 C4 1.495(14) .
C5 C6 1.520(14) .
C5 H5 1.0000 .
O29 C36 1.401(11) .
O29 C40 1.421(11) .
C48 O37 1.434(13) .
C48 C49 1.499(16) 2_654
C48 C47 1.521(15) .
C48 H48 1.0000 .
O36 C47 1.433(12) .
O36 H36 0.8400 .
C10 O7 1.409(11) .
C10 C9 1.513(12) .
C10 C11 1.520(12) .
C10 H10 1.0000 .
C45 C46 1.503(13) .
C45 C44 1.517(14) .
C45 H45 1.0000 .
C46 C47 1.524(13) .
C46 H46 1.0000 .
C3 O84 1.429(12) .
C3 C4 1.520(13) .
C3 C2 1.523(14) .
C3 H3 1.0000 .
C13 O10 1.450(12) .
C13 C14 1.537(14) .
C13 H13A 0.9900 .
C13 H13B 0.9900 .
C22 O18 1.381(12) .
C22 C23 1.529(13) .
C22 C21 1.543(13) .
C22 H22 1.0000 .
C47 H47 1.0000 .
C40 C39 1.539(13) .
C40 C41 1.546(12) .
C40 H40 1.0000 .
C23 O19 1.405(12) .
C23 C24 1.521(13) .
C23 H23 1.0000 .
O34 C44 1.413(13) .
O34 H34 0.8400 .
C28 O23 1.384(11) .
C28 C29 1.526(12) .
C28 C27 1.557(12) .
C28 H28 1.0000 .
C6 O2 1.402(12) .
C6 O5 1.404(12) .
C6 H6 1.0000 .
C26 O22 1.419(12) .
C26 C27 1.521(13) .
C26 C25 1.531(14) .
C26 H26A 1.0000 .
C11 O8 1.433(10) .
C11 C12 1.520(11) .
C11 H11 1.0000 .
C4 O4 1.414(13) .
C4 H4 1.0000 .
C41 O30 1.428(11) .
C41 C42 1.500(13) .
C41 H41 1.0000 .
C30 O25 1.383(12) .
C30 O22 1.411(12) .
C30 C29 1.516(12) .
C30 H30 1.0000 .
O37 H37 0.8400 .
C12 O11 1.407(11) .
C12 O9 1.437(10) .
C12 H12 1.0000 .
C33 O25 1.426(11) .
C33 C34 1.509(12) .
C33 C32 1.526(12) 3_565
C33 H33 1.0000 .
C8 O9 1.425(11) .
C8 C7 1.497(12) .
C8 C9 1.535(13) .
C8 H8 1.0000 .
C34 C35 1.531(12) .
C34 H34A 1.0000 .
C9 O5 1.420(11) .
C9 H9 1.0000 .
C42 O31 1.394(12) .
C42 C43 1.542(13) .
C42 H42 1.0000 .
C29 O24 1.396(12) .
C29 H29 1.0000 .
C7 O6 1.415(12) .
C7 H7A 0.9900 .
C7 H7B 0.9900 .
C43 H43 1.0000 .
C36 C35 1.527(12) 2_664
C36 H36A 1.0000 .
C35 O61 1.437(11) .
C35 C36 1.527(12) 3_565
C35 H35 1.0000 .
C17 O13 1.419(14) .
C17 C18 1.507(16) .
C17 C16 1.513(14) .
C17 H17 1.0000 .
C14 O14 1.430(11) .
C14 C15 1.509(14) .
C14 H14 1.0000 .
C24 O17 1.391(12) .
C24 O20 1.404(11) .
C24 H24 1.0000 .
O63 C38 1.426(11) .
C27 O20 1.404(11) .
C27 H27 1.0000 .
C15 O11 1.400(11) .
C15 C16 1.512(13) .
C15 H15 1.0000 .
C44 H44A 0.9900 .
C44 H44B 0.9900 .
C49 O84 1.404(12) .
C49 O35 1.415(13) 3_665
C49 C48 1.499(16) 3_665
C49 H49 1.0000 .
C1 O1 1.406(15) .
C1 C2 1.474(15) .
C1 H1A 0.9900 .
C1 H1B 0.9900 .
C16 O12 1.425(12) .
C16 H16 1.0000 .
C2 O2 1.444(12) .
C2 H2 1.0000 .
C18 O15 1.410(13) .
C18 O14 1.443(13) .
C18 H18 1.0000 .
C25 O21 1.435(16) .
C25 H25A 0.9900 .
C25 H25B 0.9900 .
C31 O27 1.425(12) .
C31 C32 1.505(13) .
C31 H31A 0.9900 .
C31 H31B 0.9900 .
C20 O17 1.408(12) .
C20 C19 1.486(14) .
C20 C21 1.557(14) .
C20 H20 1.0000 .
C38 C39 1.479(13) .
C38 H38A 0.9900 .
C38 H38B 0.9900 .
C21 O15 1.416(13) 1_455
C21 H21 1.0000 .
C19 O16 1.443(16) .
C19 H19A 0.9900 .
C19 H19B 0.9900 .
C39 H39 1.0000 .
O3 H3A 0.8400 .
O6 H6A 0.8400 .
O23 H23A 0.8400 .
O31 H31 0.8400 .
O30 H30A 0.8400 .
O16 H16A 0.8400 .
O15 C21 1.416(13) 1_655
O19 H19 0.8400 .
O10 H10A 0.8400 .
O18 H18A 0.8400 .
O24 H24A 0.8400 .
O4 H4A 0.8400 .
O12 H12A 0.8400 .
O1 H1 0.8400 .
O13 H13 0.8400 .
C32 C33 1.526(12) 2_664
C32 H32 1.0000 .
O21 H21A 0.8400 .

loop_
_platon_squeeze_void_nr
_platon_squeeze_void_average_x
_platon_squeeze_void_average_y
_platon_squeeze_void_average_z
_platon_squeeze_void_volume
_platon_squeeze_void_count_electrons
_platon_squeeze_void_content
1 -0.333 0.333 0.739 1621 528 ' '
